data_7102726
loop_
_publ_author_name
'Nakamura, Asao'
'Sato, Tomohiro'
'Kuroda, Reiko'

_publ_section_title
;
 Formation of racemic crystals of transition metal complexes by
 grinding 1 : 1 mixtures of enantiomeric crystals.
;
_journal_issue 24
_journal_name_full 'Chemical communications (Cambridge, England)'
_journal_page_first 2858
_journal_page_last 2859
_journal_paper_doi 10.1039/b409006c
_journal_year 2004
_chemical_formula_sum 'C72 H48 F24 N12 P4 Ru2'
_chemical_formula_weight 1863.24
_chemical_name_systematic
;
?
;
_space_group_IT_number 19
_symmetry_cell_setting orthorhombic
_symmetry_space_group_name_Hall 'P 2ac 2ab'
_symmetry_space_group_name_H-M 'P 21 21 21'
_atom_sites_solution_hydrogens geom
_atom_sites_solution_primary direct
_atom_sites_solution_secondary difmap
_audit_creation_method SHELXL-97
_cell_angle_alpha 90.00
_cell_angle_beta 90.00
_cell_angle_gamma 90.00
_cell_formula_units_Z 8
_cell_length_a 13.1694(16)
_cell_length_b 17.940(2)
_cell_length_c 32.024(4)
_cell_measurement_reflns_used 9999
_cell_measurement_temperature 298(2)
_cell_measurement_theta_max 27.91
_cell_measurement_theta_min 1.27
_cell_volume 7566.1(15)
_computing_cell_refinement 'Bruker SAINT'
_computing_data_collection 'Bruker SMART'
_computing_data_reduction 'Bruker SAINT'
_computing_structure_refinement 'SHELXL-97 (Sheldrick, 1997)'
_computing_structure_solution 'SHELXS-97 (Sheldrick, 1997)'
_diffrn_ambient_temperature 298(2)
_diffrn_measured_fraction_theta_full 0.982
_diffrn_measured_fraction_theta_max 0.982
_diffrn_measurement_device_type 'Bruker APEX'
_diffrn_measurement_method '\w scans'
_diffrn_radiation_monochromator graphite
_diffrn_radiation_source 'fine-focus sealed tube'
_diffrn_radiation_type MoK\a
_diffrn_radiation_wavelength 0.71073
_diffrn_reflns_av_R_equivalents 0.0647
_diffrn_reflns_av_sigmaI/netI 0.1853
_diffrn_reflns_limit_h_max 12
_diffrn_reflns_limit_h_min -17
_diffrn_reflns_limit_k_max 22
_diffrn_reflns_limit_k_min -18
_diffrn_reflns_limit_l_max 41
_diffrn_reflns_limit_l_min -40
_diffrn_reflns_number 47632
_diffrn_reflns_theta_full 27.91
_diffrn_reflns_theta_max 27.91
_diffrn_reflns_theta_min 1.27
_exptl_absorpt_coefficient_mu 0.595
_exptl_absorpt_correction_T_max 0.9429
_exptl_absorpt_correction_T_min 0.9161
_exptl_absorpt_correction_type empirical
_exptl_absorpt_process_details 'Bruker SADABS'
_exptl_crystal_colour orange
_exptl_crystal_density_diffrn 1.636
_exptl_crystal_density_method 'not measured'
_exptl_crystal_description plate
_exptl_crystal_F_000 3712
_exptl_crystal_size_max 0.15
_exptl_crystal_size_mid 0.15
_exptl_crystal_size_min 0.10
_refine_diff_density_max 1.050
_refine_diff_density_min -0.425
_refine_diff_density_rms 0.055
_refine_ls_abs_structure_details 'Flack H D (1983), Acta Cryst. A39, 876-881'
_refine_ls_abs_structure_Flack -0.040(16)
_refine_ls_extinction_method none
_refine_ls_goodness_of_fit_ref 0.648
_refine_ls_hydrogen_treatment mixed
_refine_ls_matrix_type full
_refine_ls_number_parameters 1027
_refine_ls_number_reflns 17473
_refine_ls_number_restraints 0
_refine_ls_restrained_S_all 0.648
_refine_ls_R_factor_all 0.0992
_refine_ls_R_factor_gt 0.0401
_refine_ls_shift/su_max 0.003
_refine_ls_shift/su_mean 0.000
_refine_ls_structure_factor_coef Fsqd
_refine_ls_weighting_details 'calc w=1/[\s^2^(Fo^2^)+(0.0201P)^2^+0.0000P] where P=(Fo^2^+2Fc^2^)/3'
_refine_ls_weighting_scheme calc
_refine_ls_wR_factor_gt 0.0613
_refine_ls_wR_factor_ref 0.0667
_reflns_number_gt 7879
_reflns_number_total 17473
_reflns_threshold_expression >2sigma(I)
_cod_data_source_file b409006c.txt
_cod_data_source_block compound_1
_cod_depositor_comments
;
The following automatic conversions were performed:
'_symmetry_cell_setting' value 'Orthorhombic' changed to 'orthorhombic'
according to '/home/saulius/struct/CIF-dictionaries/cif_core.dic'
dictionary named 'cif_core.dic' version 2.4.1 from 2010-06-29.

Automatic conversion script
Id: cif_fix_enum 1527 2010-12-29 10:47:43Z saulius 
;
_cod_original_sg_symbol_H-M P2(1)2(1)2(1)
_cod_database_code 7102726

loop_
_symmetry_equiv_pos_as_xyz
'x, y, z'
'-x+1/2, -y, z+1/2'
'x+1/2, -y+1/2, -z'
'-x, y+1/2, -z+1/2'

loop_
_atom_site_label
_atom_site_type_symbol
_atom_site_fract_x
_atom_site_fract_y
_atom_site_fract_z
_atom_site_U_iso_or_equiv
_atom_site_adp_type
_atom_site_occupancy
_atom_site_symmetry_multiplicity
_atom_site_calc_flag
_atom_site_refinement_flags
N1 N 0.4641(3) 0.62472(16) 0.98844(10) 0.0460(9) Uani 1 1 d .
C2 C 0.3871(3) 0.6525(2) 0.96814(14) 0.0580(13) Uani 1 1 d .
H2 H 0.3223 0.6357 0.9749 0.070 Uiso 1 1 calc R
C3 C 0.3969(4) 0.7065(3) 0.93663(16) 0.0729(16) Uani 1 1 d .
H3 H 0.3399 0.7235 0.9224 0.087 Uiso 1 1 calc R
C4 C 0.4900(4) 0.7334(2) 0.92713(15) 0.0754(16) Uani 1 1 d .
H4 H 0.4977 0.7685 0.9060 0.091 Uiso 1 1 calc R
C5 C 0.6768(4) 0.7309(3) 0.94173(16) 0.0800(18) Uani 1 1 d .
H5 H 0.6890 0.7651 0.9204 0.096 Uiso 1 1 calc R
C6 C 0.7540(4) 0.7062(2) 0.96337(16) 0.0765(16) Uani 1 1 d .
H6 H 0.8186 0.7248 0.9580 0.092 Uiso 1 1 calc R
C7 C 0.8186(3) 0.6186(2) 1.01911(15) 0.0660(15) Uani 1 1 d .
H7 H 0.8854 0.6339 1.0152 0.079 Uiso 1 1 calc R
C8 C 0.7969(3) 0.5651(3) 1.04790(15) 0.0662(16) Uani 1 1 d .
H8 H 0.8478 0.5451 1.0646 0.079 Uiso 1 1 calc R
C9 C 0.6973(3) 0.5412(2) 1.05173(14) 0.0566(13) Uani 1 1 d .
H9 H 0.6838 0.5032 1.0707 0.068 Uiso 1 1 calc R
N10 N 0.6209(2) 0.56864(16) 1.03044(11) 0.0448(9) Uani 1 1 d .
C11 C 0.6418(3) 0.6240(2) 1.00215(13) 0.0439(12) Uani 1 1 d .
C12 C 0.5586(3) 0.6529(2) 0.97948(13) 0.0443(12) Uani 1 1 d .
C13 C 0.5747(4) 0.7079(2) 0.94936(15) 0.0578(14) Uani 1 1 d .
C14 C 0.7405(3) 0.6507(2) 0.99530(13) 0.0487(12) Uani 1 1 d .
N15 N 0.5030(2) 0.46214(18) 0.98234(9) 0.0457(9) Uani 1 1 d .
C16 C 0.5071(3) 0.4737(2) 0.94160(12) 0.0588(13) Uani 1 1 d .
H16 H 0.4957 0.5216 0.9315 0.071 Uiso 1 1 calc R
C17 C 0.5277(4) 0.4171(3) 0.91334(14) 0.0724(15) Uani 1 1 d .
H17 H 0.5292 0.4271 0.8848 0.087 Uiso 1 1 calc R
C18 C 0.5457(3) 0.3473(3) 0.92745(15) 0.0680(14) Uani 1 1 d .
H18 H 0.5571 0.3090 0.9085 0.082 Uiso 1 1 calc R
C19 C 0.5665(3) 0.2615(2) 0.98862(17) 0.0705(16) Uani 1 1 d .
H19 H 0.5787 0.2207 0.9714 0.085 Uiso 1 1 calc R
C20 C 0.5676(3) 0.2520(2) 1.02995(17) 0.0706(15) Uani 1 1 d .
H20 H 0.5832 0.2053 1.0409 0.085 Uiso 1 1 calc R
C21 C 0.5429(3) 0.3054(2) 1.10101(15) 0.0647(14) Uani 1 1 d .
H21 H 0.5582 0.2602 1.1137 0.078 Uiso 1 1 calc R
C22 C 0.5178(4) 0.3661(2) 1.12504(14) 0.0619(14) Uani 1 1 d .
H22 H 0.5165 0.3624 1.1540 0.074 Uiso 1 1 calc R
C23 C 0.4945(3) 0.4332(2) 1.10544(13) 0.0524(13) Uani 1 1 d .
H23 H 0.4767 0.4737 1.1220 0.063 Uiso 1 1 calc R
N24 N 0.4962(2) 0.44238(15) 1.06460(10) 0.0415(9) Uani 1 1 d .
C25 C 0.5212(3) 0.3810(2) 1.04084(12) 0.0420(11) Uani 1 1 d .
C26 C 0.5242(3) 0.3919(2) 0.99637(13) 0.0448(11) Uani 1 1 d .
C27 C 0.5471(3) 0.3324(3) 0.96993(15) 0.0547(12) Uani 1 1 d .
C28 C 0.5454(3) 0.3117(2) 1.05751(14) 0.0482(12) Uani 1 1 d .
N29 N 0.3163(2) 0.51477(17) 1.03055(12) 0.0493(10) Uani 1 1 d .
C30 C 0.2618(4) 0.4741(2) 1.00420(14) 0.0606(13) Uani 1 1 d .
H30 H 0.2932 0.4542 0.9807 0.073 Uiso 1 1 calc R
C31 C 0.1575(4) 0.4603(3) 1.01078(17) 0.0747(16) Uani 1 1 d .
H31 H 0.1210 0.4321 0.9916 0.090 Uiso 1 1 calc R
C32 C 0.1107(4) 0.4880(3) 1.04506(18) 0.0758(18) Uani 1 1 d .
H32 H 0.0428 0.4771 1.0502 0.091 Uiso 1 1 calc R
C33 C 0.1237(4) 0.5666(3) 1.10893(17) 0.0737(17) Uani 1 1 d .
H33 H 0.0568 0.5563 1.1162 0.088 Uiso 1 1 calc R
C34 C 0.1776(4) 0.6119(3) 1.13266(16) 0.0754(17) Uani 1 1 d .
H34 H 0.1461 0.6342 1.1555 0.091 Uiso 1 1 calc R
C35 C 0.3432(4) 0.6764(2) 1.14695(14) 0.0665(14) Uani 1 1 d .
H35 H 0.3165 0.7013 1.1700 0.080 Uiso 1 1 calc R
C36 C 0.4404(4) 0.6882(2) 1.13588(14) 0.0633(15) Uani 1 1 d .
H36 H 0.4806 0.7213 1.1509 0.076 Uiso 1 1 calc R
C37 C 0.4810(4) 0.6492(2) 1.10092(13) 0.0581(13) Uani 1 1 d .
H37 H 0.5484 0.6573 1.0935 0.070 Uiso 1 1 calc R
N38 N 0.4265(3) 0.60220(17) 1.07883(11) 0.0463(10) Uani 1 1 d .
C39 C 0.3260(3) 0.5921(2) 1.08980(14) 0.0466(12) Uani 1 1 d .
C40 C 0.2686(3) 0.5459(2) 1.06375(14) 0.0448(11) Uani 1 1 d .
C41 C 0.1652(4) 0.5333(3) 1.07271(16) 0.0581(13) Uani 1 1 d .
C42 C 0.2831(4) 0.6285(2) 1.12488(14) 0.0514(12) Uani 1 1 d .
Ru43 Ru 0.47064(3) 0.537164(18) 1.029325(11) 0.04271(10) Uani 1 1 d .
N51 N 0.2671(2) 0.23716(18) 0.15434(10) 0.0454(9) Uani 1 1 d .
C52 C 0.2529(3) 0.3091(2) 0.15374(14) 0.0606(14) Uani 1 1 d .
H52 H 0.2399 0.3336 0.1788 0.073 Uiso 1 1 calc R
C53 C 0.2565(3) 0.3511(2) 0.11666(16) 0.0683(15) Uani 1 1 d .
H53 H 0.2456 0.4023 0.1173 0.082 Uiso 1 1 calc R
C54 C 0.2761(4) 0.3158(3) 0.07966(16) 0.0750(16) Uani 1 1 d .
H54 H 0.2795 0.3433 0.0551 0.090 Uiso 1 1 calc R
C55 C 0.3112(4) 0.1968(3) 0.04201(15) 0.0796(18) Uani 1 1 d .
H55 H 0.3196 0.2211 0.0166 0.096 Uiso 1 1 calc R
C56 C 0.3181(4) 0.1225(4) 0.04358(17) 0.0885(19) Uani 1 1 d .
H56 H 0.3300 0.0966 0.0189 0.106 Uiso 1 1 calc R
C57 C 0.3107(4) 0.0045(3) 0.0845(2) 0.101(2) Uani 1 1 d .
H57 H 0.3230 -0.0244 0.0609 0.121 Uiso 1 1 calc R
C58 C 0.2955(4) -0.0286(3) 0.12199(19) 0.0932(19) Uani 1 1 d .
H58 H 0.2948 -0.0803 0.1242 0.112 Uiso 1 1 calc R
C59 C 0.2807(4) 0.0158(3) 0.15735(17) 0.0766(16) Uani 1 1 d .
H59 H 0.2705 -0.0075 0.1829 0.092 Uiso 1 1 calc R
N60 N 0.2806(3) 0.08921(18) 0.15609(11) 0.0512(10) Uani 1 1 d .
C61 C 0.2919(3) 0.1218(2) 0.11777(14) 0.0482(12) Uani 1 1 d .
C62 C 0.2851(3) 0.2010(2) 0.11689(13) 0.0473(12) Uani 1 1 d .
C63 C 0.2912(3) 0.2393(3) 0.07855(15) 0.0581(13) Uani 1 1 d .
C64 C 0.3080(4) 0.0815(3) 0.08124(17) 0.0703(15) Uani 1 1 d .
N65 N 0.1146(2) 0.15004(17) 0.20860(10) 0.0396(9) Uani 1 1 d .
C66 C 0.0417(3) 0.1869(2) 0.18863(12) 0.0491(12) Uani 1 1 d .
H66 H 0.0601 0.2244 0.1700 0.059 Uiso 1 1 calc R
C67 C -0.0603(3) 0.1719(3) 0.19432(14) 0.0609(14) Uani 1 1 d .
H67 H -0.1091 0.1993 0.1800 0.073 Uiso 1 1 calc R
C68 C -0.0892(4) 0.1162(3) 0.22123(15) 0.0691(15) Uani 1 1 d .
H68 H -0.1575 0.1045 0.2247 0.083 Uiso 1 1 calc R
C69 C -0.0356(4) 0.0198(2) 0.27292(15) 0.0701(15) Uani 1 1 d .
H69 H -0.1027 0.0066 0.2781 0.084 Uiso 1 1 calc R
C70 C 0.0393(4) -0.0155(2) 0.29319(15) 0.0698(14) Uani 1 1 d .
H70 H 0.0233 -0.0531 0.3121 0.084 Uiso 1 1 calc R
C71 C 0.2259(4) -0.0315(3) 0.30517(15) 0.0832(16) Uani 1 1 d .
H71 H 0.2146 -0.0705 0.3237 0.100 Uiso 1 1 calc R
C72 C 0.3217(4) -0.0100(3) 0.29692(18) 0.100(2) Uani 1 1 d .
H72 H 0.3768 -0.0333 0.3095 0.120 Uiso 1 1 calc R
C73 C 0.3359(3) 0.0499(3) 0.26804(15) 0.0818(17) Uani 1 1 d .
H73 H 0.4018 0.0658 0.2625 0.098 Uiso 1 1 calc R
N74 N 0.2613(3) 0.08321(18) 0.24910(10) 0.0509(10) Uani 1 1 d .
C75 C 0.1646(3) 0.0611(2) 0.25795(13) 0.0508(13) Uani 1 1 d .
C76 C 0.0854(3) 0.0964(2) 0.23603(13) 0.0414(11) Uani 1 1 d .
C77 C -0.0139(3) 0.0773(2) 0.24350(13) 0.0481(12) Uani 1 1 d .
C78 C 0.1434(4) 0.0036(2) 0.28636(14) 0.0559(13) Uani 1 1 d .
N79 N 0.2774(3) 0.24381(19) 0.25107(10) 0.0517(10) Uani 1 1 d .
C80 C 0.2024(4) 0.2714(2) 0.27365(14) 0.0611(14) Uani 1 1 d .
H80 H 0.1364 0.2569 0.2674 0.073 Uiso 1 1 calc R
C81 C 0.2178(4) 0.3219(3) 0.30679(14) 0.0721(15) Uani 1 1 d .
H81 H 0.1631 0.3384 0.3226 0.087 Uiso 1 1 calc R
C82 C 0.3123(4) 0.3461(3) 0.31540(15) 0.0733(16) Uani 1 1 d .
H82 H 0.3232 0.3797 0.3370 0.088 Uiso 1 1 calc R
C83 C 0.4978(4) 0.3435(3) 0.29719(16) 0.0758(16) Uani 1 1 d .
H83 H 0.5145 0.3786 0.3174 0.091 Uiso 1 1 calc R
C84 C 0.5705(4) 0.3140(3) 0.27279(18) 0.0762(18) Uani 1 1 d .
H84 H 0.6367 0.3308 0.2765 0.091 Uiso 1 1 calc R
C85 C 0.6271(4) 0.2262(3) 0.21791(17) 0.0832(19) Uani 1 1 d .
H85 H 0.6948 0.2401 0.2208 0.100 Uiso 1 1 calc R
C86 C 0.6000(4) 0.1728(3) 0.18986(16) 0.0827(18) Uani 1 1 d .
H86 H 0.6497 0.1508 0.1733 0.099 Uiso 1 1 calc R
C87 C 0.4986(3) 0.1505(3) 0.18537(14) 0.0697(16) Uani 1 1 d .
H87 H 0.4825 0.1130 0.1665 0.084 Uiso 1 1 calc R
N88 N 0.4252(3) 0.1821(2) 0.20763(12) 0.0547(11) Uani 1 1 d .
C89 C 0.4519(4) 0.2373(2) 0.23590(14) 0.0518(13) Uani 1 1 d .
C90 C 0.3735(4) 0.2680(2) 0.26031(14) 0.0528(13) Uani 1 1 d .
C91 C 0.3932(4) 0.3203(3) 0.29171(16) 0.0606(13) Uani 1 1 d .
C92 C 0.5531(4) 0.2594(3) 0.24207(17) 0.0651(15) Uani 1 1 d .
Ru93 Ru 0.26987(3) 0.16480(2) 0.204296(11) 0.04679(10) Uani 1 1 d .
P1 P 0.36012(10) 0.49694(7) 0.21971(4) 0.0595(4) Uani 1 1 d .
F2 F 0.4203(2) 0.42169(14) 0.21158(9) 0.1012(10) Uani 1 1 d .
F3 F 0.2758(2) 0.45198(18) 0.24105(12) 0.1421(14) Uani 1 1 d .
F4 F 0.4189(3) 0.50617(15) 0.26076(9) 0.1228(12) Uani 1 1 d .
F5 F 0.2996(2) 0.57099(14) 0.22503(9) 0.1032(11) Uani 1 1 d .
F6 F 0.44307(19) 0.54028(16) 0.19454(10) 0.1051(10) Uani 1 1 d .
F7 F 0.3024(2) 0.48707(15) 0.17618(10) 0.1189(12) Uani 1 1 d .
P11 P 0.10309(12) 0.82326(10) 0.19562(6) 0.0885(5) Uani 1 1 d .
F12 F 0.0318(3) 0.75977(19) 0.17944(12) 0.1553(15) Uani 1 1 d .
F13 F 0.1676(3) 0.7600(2) 0.21715(12) 0.1472(14) Uani 1 1 d .
F14 F 0.0336(3) 0.8314(2) 0.23409(11) 0.1472(14) Uani 1 1 d .
F15 F 0.1766(3) 0.8836(2) 0.21171(13) 0.1517(15) Uani 1 1 d .
F16 F 0.0415(3) 0.8811(2) 0.17272(15) 0.197(2) Uani 1 1 d .
F17 F 0.1729(3) 0.8128(2) 0.15682(12) 0.1547(15) Uani 1 1 d .
P21 P 0.57839(13) 0.85872(10) 0.06000(6) 0.0911(5) Uani 1 1 d .
F22 F 0.5055(2) 0.79772(18) 0.03949(12) 0.1434(14) Uani 1 1 d .
F23 F 0.6443(3) 0.7944(2) 0.07812(14) 0.1736(18) Uani 1 1 d .
F24 F 0.5138(3) 0.8570(2) 0.09943(11) 0.1876(18) Uani 1 1 d .
F25 F 0.6545(3) 0.9163(2) 0.07773(12) 0.1665(16) Uani 1 1 d .
F26 F 0.5114(2) 0.92238(18) 0.04146(10) 0.1297(12) Uani 1 1 d .
F27 F 0.6414(3) 0.8594(2) 0.01880(12) 0.1478(15) Uani 1 1 d .
P31 P 0.86863(12) 0.34216(9) 0.09160(5) 0.0766(4) Uani 1 1 d .
F32 F 0.8467(3) 0.26402(16) 0.07263(11) 0.1373(14) Uani 1 1 d .
F33 F 0.8105(4) 0.3196(2) 0.13118(11) 0.184(2) Uani 1 1 d .
F34 F 0.9697(3) 0.31474(19) 0.10930(13) 0.1736(17) Uani 1 1 d .
F35 F 0.8918(3) 0.42219(15) 0.10952(9) 0.1202(12) Uani 1 1 d .
F36 F 0.9231(2) 0.36533(17) 0.05054(9) 0.1196(12) Uani 1 1 d .
F37 F 0.7688(3) 0.37156(18) 0.07270(14) 0.1592(15) Uani 1 1 d .

loop_
_atom_site_aniso_label
_atom_site_aniso_U_11
_atom_site_aniso_U_22
_atom_site_aniso_U_33
_atom_site_aniso_U_23
_atom_site_aniso_U_13
_atom_site_aniso_U_12
N1 0.039(2) 0.047(2) 0.051(2) 0.0044(17) 0.001(2) 0.011(2)
C2 0.050(3) 0.061(3) 0.063(3) 0.009(3) 0.009(3) 0.002(3)
C3 0.056(3) 0.082(4) 0.081(4) 0.025(3) 0.002(3) 0.012(3)
C4 0.081(4) 0.067(3) 0.078(4) 0.033(3) 0.013(3) 0.007(3)
C5 0.093(5) 0.072(4) 0.076(4) 0.032(3) 0.017(4) 0.000(3)
C6 0.079(4) 0.065(3) 0.085(4) 0.010(3) 0.033(4) -0.011(3)
C7 0.034(3) 0.077(3) 0.087(4) -0.004(3) 0.008(3) -0.007(3)
C8 0.040(3) 0.084(4) 0.074(4) 0.016(3) -0.010(3) -0.004(3)
C9 0.050(3) 0.053(3) 0.067(3) 0.017(3) 0.010(3) 0.008(3)
N10 0.044(2) 0.040(2) 0.051(2) 0.0004(19) 0.006(2) -0.0016(18)
C11 0.046(3) 0.041(3) 0.045(3) 0.000(2) 0.008(2) -0.004(2)
C12 0.046(3) 0.036(3) 0.051(3) -0.002(2) 0.003(2) 0.000(2)
C13 0.054(3) 0.054(3) 0.065(4) 0.016(3) 0.014(3) -0.008(3)
C14 0.042(3) 0.048(3) 0.056(3) -0.003(2) 0.013(3) -0.005(3)
N15 0.046(2) 0.0446(19) 0.046(2) -0.0030(19) 0.0073(17) -0.0050(19)
C16 0.073(4) 0.063(3) 0.041(3) -0.005(2) 0.004(3) -0.004(3)
C17 0.086(4) 0.092(4) 0.039(3) -0.007(3) 0.005(3) -0.024(4)
C18 0.061(3) 0.078(4) 0.064(4) -0.031(3) 0.015(3) -0.018(3)
C19 0.074(4) 0.048(3) 0.089(4) -0.028(3) 0.020(3) -0.002(3)
C20 0.078(4) 0.047(3) 0.086(4) -0.001(3) 0.000(4) 0.002(3)
C21 0.060(3) 0.057(3) 0.077(4) 0.019(3) -0.006(3) -0.006(3)
C22 0.080(4) 0.054(3) 0.052(3) -0.001(3) 0.008(3) -0.010(3)
C23 0.065(3) 0.052(3) 0.041(3) -0.005(2) 0.006(3) -0.003(2)
N24 0.043(2) 0.038(2) 0.044(2) -0.0069(17) 0.0010(18) -0.0054(16)
C25 0.031(2) 0.042(3) 0.053(3) -0.006(2) 0.005(2) -0.003(2)
C26 0.032(2) 0.054(3) 0.048(3) -0.005(2) 0.009(2) -0.008(2)
C27 0.041(3) 0.065(3) 0.058(3) -0.013(3) 0.005(3) -0.010(3)
C28 0.043(3) 0.037(3) 0.065(3) 0.005(2) 0.007(3) -0.003(2)
N29 0.043(2) 0.042(2) 0.063(3) 0.004(2) -0.002(2) -0.0054(18)
C30 0.066(3) 0.052(3) 0.064(3) 0.000(2) -0.015(3) -0.013(3)
C31 0.052(3) 0.063(3) 0.109(5) 0.012(3) -0.019(3) -0.019(3)
C32 0.037(3) 0.069(4) 0.121(5) 0.032(3) 0.003(3) 0.001(3)
C33 0.043(3) 0.082(4) 0.097(5) 0.041(3) 0.022(3) 0.010(3)
C34 0.069(4) 0.078(4) 0.079(4) 0.026(3) 0.032(3) 0.026(3)
C35 0.081(4) 0.060(3) 0.058(3) -0.002(3) 0.009(3) 0.021(3)
C36 0.072(4) 0.054(3) 0.065(3) -0.007(3) 0.004(3) -0.008(3)
C37 0.052(3) 0.054(3) 0.068(3) -0.008(3) 0.011(3) -0.006(3)
N38 0.044(2) 0.039(2) 0.055(2) 0.0049(18) 0.003(2) -0.0057(18)
C39 0.042(3) 0.039(3) 0.058(3) 0.022(2) 0.004(3) 0.014(2)
C40 0.032(3) 0.047(3) 0.055(3) 0.019(2) 0.010(2) -0.004(3)
C41 0.049(3) 0.051(3) 0.074(4) 0.033(3) 0.006(3) 0.006(3)
C42 0.043(3) 0.051(3) 0.060(3) 0.016(2) 0.015(3) 0.023(3)
Ru43 0.0411(2) 0.04102(19) 0.0460(2) 0.00078(19) 0.0035(2) -0.00332(19)
N51 0.037(2) 0.048(2) 0.051(2) 0.0124(19) -0.005(2) 0.001(2)
C52 0.064(4) 0.047(3) 0.070(3) 0.016(3) -0.014(3) -0.004(3)
C53 0.072(4) 0.040(3) 0.094(4) 0.029(3) -0.028(3) -0.016(3)
C54 0.071(3) 0.081(4) 0.073(4) 0.038(3) -0.023(3) -0.033(3)
C55 0.078(4) 0.127(5) 0.034(3) 0.015(3) 0.005(3) -0.014(4)
C56 0.073(4) 0.135(5) 0.058(4) -0.033(4) 0.017(3) -0.023(4)
C57 0.111(5) 0.090(5) 0.101(5) -0.024(4) 0.031(4) 0.001(4)
C58 0.099(5) 0.062(4) 0.118(5) -0.013(4) 0.027(4) 0.025(4)
C59 0.084(4) 0.055(3) 0.092(4) 0.012(3) 0.020(4) 0.007(3)
N60 0.044(2) 0.047(2) 0.063(3) 0.014(2) 0.015(2) 0.003(2)
C61 0.044(3) 0.053(3) 0.048(3) -0.004(3) 0.007(2) -0.002(2)
C62 0.034(3) 0.065(3) 0.044(3) 0.006(3) 0.003(2) -0.015(2)
C63 0.047(3) 0.076(4) 0.050(3) 0.019(3) -0.004(3) -0.017(3)
C64 0.064(4) 0.081(4) 0.065(4) -0.010(4) 0.021(3) -0.009(3)
N65 0.0318(19) 0.047(2) 0.039(2) 0.0041(19) 0.0002(18) 0.0055(18)
C66 0.052(3) 0.050(3) 0.045(3) -0.001(2) 0.001(3) 0.000(3)
C67 0.037(3) 0.081(4) 0.065(3) 0.009(3) -0.013(2) 0.009(3)
C68 0.042(3) 0.091(4) 0.074(4) 0.000(3) 0.003(3) -0.008(3)
C69 0.048(3) 0.083(4) 0.079(4) 0.018(3) 0.019(3) -0.024(3)
C70 0.068(3) 0.075(3) 0.067(3) 0.032(3) 0.021(3) -0.005(3)
C71 0.079(4) 0.097(4) 0.074(4) 0.047(3) 0.016(3) -0.001(4)
C72 0.056(4) 0.141(5) 0.103(4) 0.079(4) -0.004(4) -0.004(4)
C73 0.036(3) 0.114(4) 0.095(4) 0.048(4) 0.002(3) 0.004(3)
N74 0.024(2) 0.076(3) 0.053(2) 0.022(2) 0.000(2) 0.003(2)
C75 0.048(3) 0.070(3) 0.034(3) 0.008(2) 0.013(2) 0.004(3)
C76 0.041(3) 0.052(3) 0.031(3) 0.004(2) 0.002(2) 0.004(2)
C77 0.032(3) 0.062(3) 0.051(3) 0.005(2) 0.001(2) 0.003(3)
C78 0.048(3) 0.071(3) 0.048(3) 0.025(3) 0.010(3) 0.008(3)
N79 0.036(2) 0.071(3) 0.048(2) 0.010(2) -0.003(2) 0.002(2)
C80 0.048(3) 0.082(4) 0.054(3) 0.000(3) -0.003(3) -0.002(3)
C81 0.069(4) 0.088(4) 0.059(3) -0.010(3) 0.005(3) -0.003(3)
C82 0.068(4) 0.089(4) 0.063(4) -0.006(3) -0.013(3) -0.013(4)
C83 0.077(4) 0.075(4) 0.076(4) 0.022(3) -0.026(3) -0.017(3)
C84 0.038(3) 0.084(4) 0.106(5) 0.039(4) -0.032(3) -0.014(3)
C85 0.035(3) 0.122(5) 0.093(5) 0.039(4) -0.012(3) -0.005(3)
C86 0.045(3) 0.126(5) 0.077(4) 0.033(4) 0.021(3) 0.028(4)
C87 0.044(3) 0.095(4) 0.070(3) 0.029(3) 0.011(3) 0.020(3)
N88 0.045(2) 0.067(3) 0.052(2) 0.032(2) 0.010(2) 0.012(2)
C89 0.040(3) 0.057(3) 0.059(3) 0.024(3) -0.007(3) -0.002(3)
C90 0.040(3) 0.067(3) 0.051(3) 0.022(3) -0.009(3) -0.006(3)
C91 0.056(3) 0.066(3) 0.060(3) 0.013(3) -0.027(3) -0.010(3)
C92 0.034(3) 0.079(4) 0.082(4) 0.030(3) -0.004(3) 0.004(3)
Ru93 0.0376(2) 0.0587(2) 0.0440(2) 0.0121(2) 0.00338(19) 0.0025(2)
P1 0.0475(8) 0.0611(9) 0.0699(10) 0.0079(7) -0.0006(8) 0.0051(8)
F2 0.119(2) 0.0814(18) 0.103(2) 0.0169(18) -0.005(2) 0.0417(18)
F3 0.067(2) 0.147(3) 0.212(4) 0.105(3) 0.026(2) -0.010(2)
F4 0.162(3) 0.124(2) 0.082(2) -0.0096(18) -0.051(2) -0.008(2)
F5 0.124(3) 0.0799(19) 0.106(2) 0.0004(17) 0.026(2) 0.0419(19)
F6 0.0583(18) 0.124(2) 0.133(3) 0.046(2) 0.0071(18) -0.0021(18)
F7 0.149(3) 0.085(2) 0.123(3) 0.0065(19) -0.067(2) 0.009(2)
P11 0.0602(10) 0.0932(13) 0.1120(15) -0.0105(12) 0.0077(11) 0.0048(11)
F12 0.109(3) 0.167(3) 0.190(4) -0.072(3) -0.012(3) -0.024(3)
F13 0.108(3) 0.162(3) 0.172(4) 0.048(3) 0.000(3) 0.014(2)
F14 0.126(3) 0.161(3) 0.155(3) -0.069(3) 0.068(3) -0.036(3)
F15 0.123(3) 0.158(3) 0.174(4) -0.048(3) 0.024(3) -0.065(2)
F16 0.155(4) 0.174(4) 0.263(5) 0.065(4) -0.016(4) 0.083(3)
F17 0.156(3) 0.176(4) 0.132(3) 0.012(3) 0.062(3) 0.023(3)
P21 0.0607(10) 0.1304(15) 0.0821(12) 0.0253(11) -0.0079(10) -0.0140(11)
F22 0.095(3) 0.157(3) 0.178(4) 0.009(3) -0.040(3) -0.011(2)
F23 0.108(3) 0.172(3) 0.241(5) 0.094(3) -0.079(3) -0.010(3)
F24 0.195(4) 0.248(4) 0.119(3) 0.025(3) 0.080(3) 0.005(4)
F25 0.194(4) 0.159(3) 0.147(3) -0.004(3) -0.070(3) -0.067(3)
F26 0.098(3) 0.164(3) 0.127(3) 0.021(2) -0.003(2) 0.029(2)
F27 0.118(3) 0.185(4) 0.140(3) 0.026(3) 0.034(3) -0.003(3)
P31 0.0876(12) 0.0797(11) 0.0624(10) -0.0025(9) 0.0058(9) 0.0211(10)
F32 0.161(3) 0.089(2) 0.161(3) -0.041(2) 0.007(3) -0.014(2)
F33 0.318(6) 0.112(3) 0.123(3) 0.022(2) 0.124(3) 0.021(3)
F34 0.193(4) 0.144(3) 0.183(4) -0.021(3) -0.104(3) 0.073(3)
F35 0.177(3) 0.089(2) 0.095(2) -0.0170(19) 0.014(2) 0.010(2)
F36 0.125(3) 0.168(3) 0.066(2) -0.0234(19) 0.0188(19) -0.035(2)
F37 0.082(2) 0.136(3) 0.260(5) 0.037(3) -0.016(3) 0.018(2)

loop_
_atom_type_symbol
_atom_type_description
_atom_type_scat_dispersion_real
_atom_type_scat_dispersion_imag
_atom_type_scat_source
C C 0.0033 0.0016 'International Tables Vol C Tables 4.2.6.8 and 6.1.1.4'
H H 0.0000 0.0000 'International Tables Vol C Tables 4.2.6.8 and 6.1.1.4'
N N 0.0061 0.0033 'International Tables Vol C Tables 4.2.6.8 and 6.1.1.4'
F F 0.0171 0.0103 'International Tables Vol C Tables 4.2.6.8 and 6.1.1.4'
P P 0.1023 0.0942 'International Tables Vol C Tables 4.2.6.8 and 6.1.1.4'
Ru Ru -1.2594 0.8363 'International Tables Vol C Tables 4.2.6.8 and 6.1.1.4'

loop_
_geom_angle_atom_site_label_1
_geom_angle_atom_site_label_2
_geom_angle_atom_site_label_3
_geom_angle
C2 N1 C12 117.4(3)
C2 N1 Ru43 130.2(3)
C12 N1 Ru43 112.2(3)
N1 C2 C3 123.4(4)
C4 C3 C2 119.4(5)
C3 C4 C13 119.4(4)
C6 C5 C13 122.8(5)
C5 C6 C14 121.1(5)
C8 C7 C14 120.2(4)
C7 C8 C9 118.5(4)
N10 C9 C8 124.3(4)
C9 N10 C11 117.5(4)
C9 N10 Ru43 130.1(3)
C11 N10 Ru43 112.3(3)
N10 C11 C14 122.4(4)
N10 C11 C12 116.7(4)
C14 C11 C12 120.9(4)
N1 C12 C13 122.8(4)
N1 C12 C11 117.4(4)
C13 C12 C11 119.8(4)
C12 C13 C4 117.4(4)
C12 C13 C5 117.8(4)
C4 C13 C5 124.7(4)
C11 C14 C7 117.0(4)
C11 C14 C6 117.5(4)
C7 C14 C6 125.5(4)
C16 N15 C26 117.5(3)
C16 N15 Ru43 128.7(3)
C26 N15 Ru43 113.8(3)
N15 C16 C17 122.4(4)
C18 C17 C16 119.6(4)
C17 C18 C27 120.6(4)
C20 C19 C27 122.1(4)
C19 C20 C28 121.2(4)
C22 C21 C28 120.1(4)
C21 C22 C23 119.1(4)
N24 C23 C22 123.5(4)
C23 N24 C25 116.9(3)
C23 N24 Ru43 129.9(3)
C25 N24 Ru43 113.2(3)
N24 C25 C28 123.9(4)
N24 C25 C26 116.4(4)
C28 C25 C26 119.7(4)
N15 C26 C27 123.4(4)
N15 C26 C25 116.4(4)
C27 C26 C25 120.2(4)
C18 C27 C26 116.4(4)
C18 C27 C19 125.9(5)
C26 C27 C19 117.7(4)
C25 C28 C21 116.7(4)
C25 C28 C20 118.9(4)
C21 C28 C20 124.4(4)
C30 N29 C40 118.3(4)
C30 N29 Ru43 128.7(3)
C40 N29 Ru43 112.9(3)
N29 C30 C31 121.9(5)
C32 C31 C30 120.0(5)
C31 C32 C41 119.6(5)
C34 C33 C41 121.7(5)
C33 C34 C42 123.1(5)
C36 C35 C42 120.9(5)
C35 C36 C37 119.2(4)
N38 C37 C36 122.2(4)
C37 N38 C39 118.1(4)
C37 N38 Ru43 128.7(3)
C39 N38 Ru43 113.2(3)
N38 C39 C40 116.4(4)
N38 C39 C42 121.6(4)
C40 C39 C42 122.0(4)
N29 C40 C39 117.5(4)
N29 C40 C41 122.8(4)
C39 C40 C41 119.8(5)
C32 C41 C40 117.4(5)
C32 C41 C33 124.5(5)
C40 C41 C33 118.1(5)
C35 C42 C39 118.0(4)
C35 C42 C34 126.8(5)
C39 C42 C34 115.2(5)
N1 Ru43 N38 92.63(12)
N1 Ru43 N10 80.86(14)
N38 Ru43 N10 95.93(13)
N1 Ru43 N15 92.45(13)
N38 Ru43 N15 173.03(13)
N10 Ru43 N15 89.58(12)
N1 Ru43 N24 170.70(13)
N38 Ru43 N24 95.26(12)
N10 Ru43 N24 93.42(13)
N15 Ru43 N24 80.12(13)
N1 Ru43 N29 96.87(14)
N38 Ru43 N29 79.48(14)
N10 Ru43 N29 174.82(13)
N15 Ru43 N29 95.17(13)
N24 Ru43 N29 89.42(12)
C52 N51 C62 118.4(4)
C52 N51 Ru93 129.6(3)
C62 N51 Ru93 112.0(3)
N51 C52 C53 122.5(4)
C54 C53 C52 119.3(4)
C53 C54 C63 120.4(4)
C56 C55 C63 121.1(5)
C55 C56 C64 122.9(5)
C58 C57 C64 120.0(6)
C57 C58 C59 119.2(5)
N60 C59 C58 123.1(5)
C59 N60 C61 117.0(4)
C59 N60 Ru93 129.4(3)
C61 N60 Ru93 113.5(3)
N60 C61 C64 123.3(4)
N60 C61 C62 115.9(4)
C64 C61 C62 120.8(4)
N51 C62 C63 122.4(4)
N51 C62 C61 117.5(4)
C63 C62 C61 120.0(4)
C54 C63 C62 116.9(5)
C54 C63 C55 125.3(5)
C62 C63 C55 117.8(4)
C57 C64 C61 117.3(5)
C57 C64 C56 125.3(6)
C61 C64 C56 117.4(5)
C66 N65 C76 117.3(3)
C66 N65 Ru93 128.2(3)
C76 N65 Ru93 114.5(3)
N65 C66 C67 122.8(4)
C68 C67 C66 119.6(4)
C67 C68 C77 118.9(4)
C70 C69 C77 121.0(4)
C69 C70 C78 121.3(4)
C72 C71 C78 121.1(4)
C71 C72 C73 117.7(5)
N74 C73 C72 123.3(4)
C73 N74 C75 118.4(4)
C73 N74 Ru93 127.7(3)
C75 N74 Ru93 113.9(3)
N74 C75 C78 122.3(4)
N74 C75 C76 117.2(4)
C78 C75 C76 120.4(4)
N65 C76 C77 124.0(4)
N65 C76 C75 115.5(4)
C77 C76 C75 120.5(4)
C76 C77 C68 117.3(4)
C76 C77 C69 119.1(4)
C68 C77 C69 123.6(4)
C71 C78 C75 117.2(4)
C71 C78 C70 125.0(4)
C75 C78 C70 117.8(4)
C80 N79 C90 117.0(4)
C80 N79 Ru93 128.2(3)
C90 N79 Ru93 114.8(3)
N79 C80 C81 123.1(4)
C82 C81 C80 119.6(5)
C81 C82 C91 119.4(5)
C84 C83 C91 119.6(5)
C83 C84 C92 124.3(5)
C86 C85 C92 119.2(5)
C85 C86 C87 121.3(5)
N88 C87 C86 121.1(5)
C87 N88 C89 118.0(4)
C87 N88 Ru93 128.9(3)
C89 N88 Ru93 113.0(3)
N88 C89 C92 122.3(5)
N88 C89 C90 117.2(4)
C92 C89 C90 120.4(5)
N79 C90 C91 122.6(5)
N79 C90 C89 115.7(4)
C91 C90 C89 121.8(5)
C82 C91 C90 118.3(4)
C82 C91 C83 124.6(5)
C90 C91 C83 117.1(5)
C85 C92 C89 118.0(5)
C85 C92 C84 125.3(5)
C89 C92 C84 116.7(5)
N74 Ru93 N51 172.27(14)
N74 Ru93 N60 93.33(13)
N51 Ru93 N60 80.45(13)
N74 Ru93 N79 89.14(13)
N51 Ru93 N79 97.57(13)
N60 Ru93 N79 172.99(15)
N74 Ru93 N65 78.90(13)
N51 Ru93 N65 96.61(13)
N60 Ru93 N65 91.91(13)
N79 Ru93 N65 95.01(13)
N74 Ru93 N88 97.18(13)
N51 Ru93 N88 87.89(13)
N60 Ru93 N88 93.99(15)
N79 Ru93 N88 79.18(15)
N65 Ru93 N88 173.11(14)
F3 P1 F4 92.3(2)
F3 P1 F5 91.70(18)
F4 P1 F5 94.13(18)
F3 P1 F6 175.4(2)
F4 P1 F6 92.05(18)
F5 P1 F6 89.40(16)
F3 P1 F2 89.25(17)
F4 P1 F2 88.89(17)
F5 P1 F2 176.80(19)
F6 P1 F2 89.41(16)
F3 P1 F7 89.20(19)
F4 P1 F7 178.2(2)
F5 P1 F7 86.94(16)
F6 P1 F7 86.45(17)
F2 P1 F7 90.02(17)
F16 P11 F15 91.0(2)
F16 P11 F14 90.2(2)
F15 P11 F14 92.3(2)
F16 P11 F17 90.7(3)
F15 P11 F17 88.9(2)
F14 P11 F17 178.5(2)
F16 P11 F12 91.0(2)
F15 P11 F12 177.8(2)
F14 P11 F12 88.7(2)
F17 P11 F12 90.1(2)
F16 P11 F13 176.7(3)
F15 P11 F13 91.2(2)
F14 P11 F13 92.2(2)
F17 P11 F13 86.8(2)
F12 P11 F13 86.8(2)
F24 P21 F25 94.1(3)
F24 P21 F23 89.3(2)
F25 P21 F23 89.9(2)
F24 P21 F27 178.1(3)
F25 P21 F27 87.7(2)
F23 P21 F27 91.4(2)
F24 P21 F26 90.8(2)
F25 P21 F26 91.0(2)
F23 P21 F26 179.2(2)
F27 P21 F26 88.5(2)
F24 P21 F22 89.5(2)
F25 P21 F22 176.2(3)
F23 P21 F22 88.9(2)
F27 P21 F22 88.7(2)
F26 P21 F22 90.30(19)
F33 P31 F34 92.5(3)
F33 P31 F37 89.4(2)
F34 P31 F37 178.0(3)
F33 P31 F32 89.6(2)
F34 P31 F32 90.9(2)
F37 P31 F32 89.8(2)
F33 P31 F36 177.6(3)
F34 P31 F36 89.9(2)
F37 P31 F36 88.3(2)
F32 P31 F36 89.79(19)
F33 P31 F35 92.1(2)
F34 P31 F35 89.4(2)
F37 P31 F35 89.8(2)
F32 P31 F35 178.3(2)
F36 P31 F35 88.57(17)

loop_
_geom_bond_atom_site_label_1
_geom_bond_atom_site_label_2
_geom_bond_distance
N1 C2 1.304(5)
N1 C12 1.374(5)
N1 Ru43 2.047(3)
C2 C3 1.405(6)
C3 C4 1.352(6)
C4 C13 1.401(6)
C5 C6 1.307(6)
C5 C13 1.428(6)
C6 C14 1.438(6)
C7 C8 1.361(5)
C7 C14 1.404(5)
C8 C9 1.385(5)
C9 N10 1.311(5)
N10 C11 1.372(5)
N10 Ru43 2.059(3)
C11 C14 1.403(5)
C11 C12 1.413(5)
C12 C13 1.396(5)
N15 C16 1.322(4)
N15 C26 1.367(5)
N15 Ru43 2.063(3)
C16 C17 1.387(5)
C17 C18 1.352(6)
C18 C27 1.387(6)
C19 C20 1.335(6)
C19 C27 1.428(6)
C20 C28 1.418(5)
C21 C22 1.373(5)
C21 C28 1.398(5)
C22 C23 1.392(5)
C23 N24 1.319(4)
N24 C25 1.378(4)
N24 Ru43 2.069(3)
C25 C28 1.391(5)
C25 C26 1.438(5)
C26 C27 1.396(5)
N29 C30 1.327(5)
N29 C40 1.355(5)
N29 Ru43 2.072(3)
C30 C31 1.411(6)
C31 C32 1.354(6)
C32 C41 1.398(6)
C33 C34 1.320(6)
C33 C41 1.414(6)
C34 C42 1.442(6)
C35 C36 1.345(6)
C35 C42 1.366(6)
C36 C37 1.424(5)
C37 N38 1.315(5)
N38 C39 1.380(5)
N38 Ru43 2.053(3)
C39 C40 1.399(5)
C39 C42 1.417(6)
C40 C41 1.410(6)
N51 C52 1.305(4)
N51 C62 1.384(5)
N51 Ru93 2.061(3)
C52 C53 1.407(5)
C53 C54 1.368(6)
C54 C63 1.387(6)
C55 C56 1.338(6)
C55 C63 1.421(6)
C56 C64 1.419(7)
C57 C58 1.356(7)
C57 C64 1.385(6)
C58 C59 1.399(6)
C59 N60 1.318(5)
N60 C61 1.367(5)
N60 Ru93 2.060(3)
C61 C64 1.391(6)
C61 C62 1.425(5)
C62 C63 1.409(5)
N65 C66 1.330(4)
N65 C76 1.359(5)
N65 Ru93 2.066(3)
C66 C67 1.382(5)
C67 C68 1.373(6)
C68 C77 1.408(6)
C69 C70 1.339(6)
C69 C77 1.426(5)
C70 C78 1.430(6)
C71 C72 1.346(6)
C71 C78 1.393(6)
C72 C73 1.431(6)
C73 N74 1.300(5)
N74 C75 1.363(5)
N74 Ru93 2.053(3)
C75 C78 1.404(5)
C75 C76 1.408(5)
C76 C77 1.373(5)
N79 C80 1.321(5)
N79 C90 1.370(5)
N79 Ru93 2.065(3)
C80 C81 1.410(6)
C81 C82 1.345(6)
C82 C91 1.387(6)
C83 C84 1.345(6)
C83 C91 1.450(6)
C84 C92 1.407(6)
C85 C86 1.360(7)
C85 C92 1.380(7)
C86 C87 1.401(6)
C87 N88 1.328(5)
N88 C89 1.387(5)
N88 Ru93 2.072(3)
C89 C92 1.405(6)
C89 C90 1.407(6)
C90 C91 1.399(6)
P1 F3 1.533(3)
P1 F4 1.535(3)
P1 F5 1.558(3)
P1 F6 1.565(3)
P1 F2 1.587(3)
P1 F7 1.598(3)
P11 F16 1.507(4)
P11 F15 1.541(3)
P11 F14 1.542(3)
P11 F17 1.557(4)
P11 F12 1.565(3)
P11 F13 1.576(4)
P21 F24 1.523(4)
P21 F25 1.547(4)
P21 F23 1.556(4)
P21 F27 1.559(4)
P21 F26 1.560(3)
P21 F22 1.597(3)
P31 F33 1.535(3)
P31 F34 1.528(4)
P31 F37 1.541(4)
P31 F32 1.555(3)
P31 F36 1.555(3)
P31 F35 1.576(3)
